data_7047036
loop_
_publ_author_name
'Blakeney, Kyle J.'
'Martin, Philip D.'
'Winter, Charles H.'

_publ_section_title
;
 Aluminum dihydride complexes and their unexpected application in atomic
 layer deposition of titanium carbonitride films.
;
_journal_issue 32
_journal_name_full 'Dalton transactions (Cambridge, England : 2003)'
_journal_page_first 10897
_journal_page_last 10905
_journal_paper_doi 10.1039/c8dt02508h
_journal_volume 47
_journal_year 2018
_chemical_formula_moiety 'C8 H19 Al Cl2 N2'
_chemical_formula_sum 'C8 H19 Al Cl2 N2'
_chemical_formula_weight 241.13
_chemical_melting_point 361.0(10)
_chemical_properties_physical Air-sensitive,Moisture-sensitive,Hygroscopic,Oxygen-sensitive
_space_group_crystal_system monoclinic
_space_group_IT_number 4
_space_group_name_Hall 'P 2yb'
_space_group_name_H-M_alt 'P 1 21 1'
_symmetry_space_group_name_Hall 'P 2yb'
_symmetry_space_group_name_H-M 'P 1 21 1'
_atom_sites_solution_hydrogens geom
_atom_sites_solution_primary dual
_audit_creation_date 2017-03-23
_audit_creation_method
;
Olex2 1.2
(compiled 2017.03.02 svn.r3394 for OlexSys, GUI svn.r5324)
;
_audit_update_record
;
2018-02-26 deposited with the CCDC.
2018-07-13 downloaded from the CCDC.
;
_cell_angle_alpha 90
_cell_angle_beta 107.918(4)
_cell_angle_gamma 90
_cell_formula_units_Z 2
_cell_length_a 7.1455(6)
_cell_length_b 9.1908(8)
_cell_length_c 10.0482(9)
_cell_measurement_reflns_used 9767
_cell_measurement_temperature 100(2)
_cell_measurement_theta_max 31.30
_cell_measurement_theta_min 3.00
_cell_volume 627.89(10)
_computing_cell_refinement 'SAINT V8.30C (?, 2016)'
_computing_data_reduction 'SAINT V8.30C (?, 2016)'
_computing_molecular_graphics 'Olex2 (Dolomanov et al., 2009)'
_computing_publication_material 'Olex2 (Dolomanov et al., 2009)'
_computing_structure_refinement 'ShelXL (Sheldrick, 2015)'
_computing_structure_solution 'ShelXT (Sheldrick, 2015)'
_diffrn_ambient_temperature 100.1
_diffrn_measured_fraction_theta_full 1.000
_diffrn_measured_fraction_theta_max 0.999
_diffrn_measurement_device_type 'Bruker APEX-II CCD'
_diffrn_measurement_method '\f and \w scans'
_diffrn_radiation_monochromator graphite
_diffrn_radiation_type MoK\a
_diffrn_radiation_wavelength 0.71073
_diffrn_reflns_av_R_equivalents 0.0342
_diffrn_reflns_av_unetI/netI 0.0198
_diffrn_reflns_Laue_measured_fraction_full 1.000
_diffrn_reflns_Laue_measured_fraction_max 0.999
_diffrn_reflns_number 2176
_diffrn_reflns_point_group_measured_fraction_full 0.534
_diffrn_reflns_point_group_measured_fraction_max 0.527
_diffrn_reflns_theta_full 25.242
_diffrn_reflns_theta_max 31.358
_diffrn_reflns_theta_min 2.130
_diffrn_standards_number 0
_exptl_absorpt_coefficient_mu 0.550
_exptl_absorpt_correction_T_max 0.746210
_exptl_absorpt_correction_T_min 0.685646
_exptl_absorpt_correction_type multi-scan
_exptl_absorpt_process_details
;
 TWINABS-2012/1 (Bruker,2012) was used for absorption correction.
 
For component 1:
 wR2(int) was 0.0550 before and 0.0424 after correction.
 The Ratio of minimum to maximum transmission not present.
 The \l/2 correction factor is Not present
 
For component 2:
 wR2(int) was 0.0743 before and 0.0516 after correction.
 The Ratio of minimum to maximum transmission is 0.92.
 The \l/2 correction factor is Not present

Final HKLF 4 output contains 56294 reflections, Rint = 0.0359
 (41325 with I > 3sig(I), Rint = 0.0318)
;
_exptl_crystal_density_diffrn 1.275
_exptl_crystal_description columnar
_exptl_crystal_F_000 256
_exptl_crystal_recrystallization_method Sublimation
_refine_diff_density_max 0.385
_refine_diff_density_min -0.250
_refine_diff_density_rms 0.060
_refine_ls_abs_structure_details
;
No quotients, so Flack parameter determined by classical intensity fit
;
_refine_ls_abs_structure_Flack 0.03(6)
_refine_ls_extinction_method none
_refine_ls_goodness_of_fit_ref 1.082
_refine_ls_hydrogen_treatment constr
_refine_ls_matrix_type full
_refine_ls_number_parameters 123
_refine_ls_number_reflns 2176
_refine_ls_number_restraints 1
_refine_ls_restrained_S_all 1.082
_refine_ls_R_factor_all 0.0337
_refine_ls_R_factor_gt 0.0277
_refine_ls_shift/su_max 0.001
_refine_ls_shift/su_mean 0.000
_refine_ls_structure_factor_coef Fsqd
_refine_ls_weighting_details 'w=1/[\s^2^(Fo^2^)+(0.0271P)^2^+0.2548P] where P=(Fo^2^+2Fc^2^)/3'
_refine_ls_weighting_scheme calc
_refine_ls_wR_factor_gt 0.0610
_refine_ls_wR_factor_ref 0.0633
_reflns_Friedel_coverage 0.000
_reflns_Friedel_fraction_full 0.000
_reflns_Friedel_fraction_max 0.000
_reflns_number_gt 2029
_reflns_number_total 2176
_reflns_threshold_expression 'I > 2\s(I)'
_cod_data_source_file c8dt02508h2.cif
_cod_data_source_block kb2016_twin4_s
_cod_depositor_comments
;
The following automatic conversions were performed:

'_chemical_melting_point' value '360-362' was changed to '361.0(10)'
- the average value was taken and precision was estimated.

Automatic conversion script
Id: cif_fix_values 4973 2017-02-22 13:04:09Z antanas 

 Adding full bibliography for 7047036.cif.
;
_cod_database_code 7047036
_shelx_shelxl_version_number 2014/7
_shelx_space_group_comment
;
The symmetry employed for this shelxl refinement is uniquely defined
by the following loop, which should always be used as a source of
symmetry information in preference to the above space-group names.
They are only intended as comments.
;
_olex2_refinement_description
;
1. Fixed Uiso
 At 1.2 times of:
  All C(H,H) groups
 At 1.5 times of:
  All C(H,H,H) groups
2.a Secondary CH2 refined with riding coordinates:
 C006(H00A,H00B), C009(H00F,H00G)
2.b Idealised Me refined as rotating group:
 C007(H00C,H00D,H00E), C00A(H00H,H00I,H00J), C00B(H00K,H00L,H00M), C00C(H00N,
 H00O,H00P), C00D(H00Q,H00R,H00S)
;
_olex2_submission_special_instructions 'No special instructions were received'

loop_
_space_group_symop_operation_xyz
'x, y, z'
'-x, y+1/2, -z'

loop_
_atom_site_label
_atom_site_type_symbol
_atom_site_fract_x
_atom_site_fract_y
_atom_site_fract_z
_atom_site_U_iso_or_equiv
_atom_site_adp_type
_atom_site_occupancy
_atom_site_site_symmetry_order
_atom_site_calc_flag
_atom_site_refinement_flags_posn
Cl01 Cl 0.71378(7) 0.21496(5) 0.75677(5) 0.02146(11) Uani 1 1 d .
Cl02 Cl 0.69440(7) 0.44883(5) 0.48724(5) 0.01848(10) Uani 1 1 d .
Al03 Al 0.59326(8) 0.41794(6) 0.66512(6) 0.01297(12) Uani 1 1 d .
N004 N 0.3048(2) 0.40549(19) 0.59529(16) 0.0131(3) Uani 1 1 d .
N005 N 0.5822(2) 0.5703(2) 0.77378(17) 0.0154(3) Uani 1 1 d .
C006 C 0.3804(3) 0.6127(2) 0.7597(2) 0.0186(4) Uani 1 1 d .
H00A H 0.3708 0.7198 0.7657 0.022 Uiso 1 1 calc R
H00B H 0.3377 0.5685 0.8354 0.022 Uiso 1 1 calc R
C007 C 0.2158(3) 0.3647(2) 0.4457(2) 0.0179(4) Uani 1 1 d .
H00C H 0.2579 0.4340 0.3865 0.027 Uiso 1 1 calc GR
H00D H 0.0721 0.3666 0.4218 0.027 Uiso 1 1 calc GR
H00E H 0.2588 0.2666 0.4304 0.027 Uiso 1 1 calc GR
C008 C 0.7367(3) 0.6213(2) 0.8989(2) 0.0168(4) Uani 1 1 d .
C009 C 0.2514(3) 0.5593(2) 0.6180(2) 0.0173(4) Uani 1 1 d .
H00F H 0.1114 0.5641 0.6141 0.021 Uiso 1 1 calc R
H00G H 0.2698 0.6224 0.5432 0.021 Uiso 1 1 calc R
C00A C 0.2312(3) 0.3047(2) 0.6837(2) 0.0198(4) Uani 1 1 d .
H00H H 0.2686 0.2047 0.6693 0.030 Uiso 1 1 calc GR
H00I H 0.0876 0.3118 0.6578 0.030 Uiso 1 1 calc GR
H00J H 0.2890 0.3312 0.7824 0.030 Uiso 1 1 calc GR
C00B C 0.7157(3) 0.7841(3) 0.9229(2) 0.0220(4) Uani 1 1 d .
H00K H 0.7053 0.8374 0.8364 0.033 Uiso 1 1 calc GR
H00L H 0.8313 0.8183 0.9974 0.033 Uiso 1 1 calc GR
H00M H 0.5972 0.8009 0.9503 0.033 Uiso 1 1 calc GR
C00C C 0.9337(3) 0.5967(3) 0.8727(2) 0.0205(4) Uani 1 1 d .
H00N H 0.9464 0.4939 0.8512 0.031 Uiso 1 1 calc GR
H00O H 1.0409 0.6238 0.9565 0.031 Uiso 1 1 calc GR
H00P H 0.9403 0.6568 0.7937 0.031 Uiso 1 1 calc GR
C00D C 0.7330(3) 0.5364(3) 1.0297(2) 0.0235(4) Uani 1 1 d .
H00Q H 0.6073 0.5531 1.0474 0.035 Uiso 1 1 calc GR
H00R H 0.8409 0.5695 1.1104 0.035 Uiso 1 1 calc GR
H00S H 0.7484 0.4322 1.0148 0.035 Uiso 1 1 calc GR

loop_
_atom_site_aniso_label
_atom_site_aniso_U_11
_atom_site_aniso_U_22
_atom_site_aniso_U_33
_atom_site_aniso_U_23
_atom_site_aniso_U_13
_atom_site_aniso_U_12
Cl01 0.0235(2) 0.0168(2) 0.0208(2) 0.00128(19) 0.00203(17) 0.00564(19)
Cl02 0.0190(2) 0.0199(2) 0.0190(2) -0.00126(17) 0.00939(16) -0.00032(17)
Al03 0.0117(2) 0.0134(3) 0.0134(2) -0.0018(2) 0.00331(19) 0.0013(2)
N004 0.0137(7) 0.0133(7) 0.0118(7) -0.0006(6) 0.0034(5) -0.0001(6)
N005 0.0125(7) 0.0167(8) 0.0162(8) -0.0039(6) 0.0035(6) 0.0002(6)
C006 0.0165(9) 0.0200(10) 0.0197(9) -0.0060(8) 0.0059(7) 0.0024(8)
C007 0.0160(9) 0.0217(10) 0.0136(9) -0.0030(7) 0.0012(7) -0.0013(7)
C008 0.0177(9) 0.0180(9) 0.0146(9) -0.0039(7) 0.0048(7) -0.0018(7)
C009 0.0148(8) 0.0160(9) 0.0193(9) -0.0013(7) 0.0027(7) 0.0035(7)
C00A 0.0202(9) 0.0199(10) 0.0209(10) 0.0024(8) 0.0086(8) -0.0019(8)
C00B 0.0251(11) 0.0201(10) 0.0211(10) -0.0071(8) 0.0073(8) -0.0034(8)
C00C 0.0167(9) 0.0256(11) 0.0172(9) -0.0041(8) 0.0025(7) -0.0008(8)
C00D 0.0268(11) 0.0276(11) 0.0145(9) 0.0001(8) 0.0042(8) -0.0028(9)

loop_
_atom_type_symbol
_atom_type_description
_atom_type_scat_dispersion_real
_atom_type_scat_dispersion_imag
_atom_type_scat_source
C C 0.0033 0.0016 'International Tables Vol C Tables 4.2.6.8 and 6.1.1.4'
H H 0.0000 0.0000 'International Tables Vol C Tables 4.2.6.8 and 6.1.1.4'
Al Al 0.0645 0.0514 'International Tables Vol C Tables 4.2.6.8 and 6.1.1.4'
Cl Cl 0.1484 0.1585 'International Tables Vol C Tables 4.2.6.8 and 6.1.1.4'
N N 0.0061 0.0033 'International Tables Vol C Tables 4.2.6.8 and 6.1.1.4'

loop_
_geom_angle_atom_site_label_1
_geom_angle_atom_site_label_2
_geom_angle_atom_site_label_3
_geom_angle
Cl01 Al03 Cl02 106.26(3)
N004 Al03 Cl01 109.98(6)
N004 Al03 Cl02 107.19(5)
N005 Al03 Cl01 120.40(6)
N005 Al03 Cl02 119.61(7)
N005 Al03 N004 91.43(7)
C007 N004 Al03 116.78(12)
C007 N004 C009 109.96(15)
C009 N004 Al03 100.31(11)
C00A N004 Al03 110.34(12)
C00A N004 C007 109.08(16)
C00A N004 C009 110.02(15)
C006 N005 Al03 112.18(13)
C006 N005 C008 117.22(16)
C008 N005 Al03 127.39(14)
N005 C006 H00A 110.2
N005 C006 H00B 110.2
N005 C006 C009 107.54(16)
H00A C006 H00B 108.5
C009 C006 H00A 110.2
C009 C006 H00B 110.2
N004 C007 H00C 109.5
N004 C007 H00D 109.5
N004 C007 H00E 109.5
H00C C007 H00D 109.5
H00C C007 H00E 109.5
H00D C007 H00E 109.5
N005 C008 C00B 111.22(19)
N005 C008 C00C 107.16(16)
N005 C008 C00D 111.30(17)
C00B C008 C00D 109.50(18)
C00C C008 C00B 108.18(18)
C00C C008 C00D 109.40(18)
N004 C009 C006 109.73(16)
N004 C009 H00F 109.7
N004 C009 H00G 109.7
C006 C009 H00F 109.7
C006 C009 H00G 109.7
H00F C009 H00G 108.2
N004 C00A H00H 109.5
N004 C00A H00I 109.5
N004 C00A H00J 109.5
H00H C00A H00I 109.5
H00H C00A H00J 109.5
H00I C00A H00J 109.5
C008 C00B H00K 109.5
C008 C00B H00L 109.5
C008 C00B H00M 109.5
H00K C00B H00L 109.5
H00K C00B H00M 109.5
H00L C00B H00M 109.5
C008 C00C H00N 109.5
C008 C00C H00O 109.5
C008 C00C H00P 109.5
H00N C00C H00O 109.5
H00N C00C H00P 109.5
H00O C00C H00P 109.5
C008 C00D H00Q 109.5
C008 C00D H00R 109.5
C008 C00D H00S 109.5
H00Q C00D H00R 109.5
H00Q C00D H00S 109.5
H00R C00D H00S 109.5

loop_
_geom_bond_atom_site_label_1
_geom_bond_atom_site_label_2
_geom_bond_distance
Cl01 Al03 2.1405(7)
Cl02 Al03 2.1430(7)
Al03 N004 1.9656(16)
Al03 N005 1.7920(18)
N004 C007 1.489(2)
N004 C009 1.500(3)
N004 C00A 1.487(3)
N005 C006 1.458(3)
N005 C008 1.472(3)
C006 H00A 0.9900
C006 H00B 0.9900
C006 C009 1.520(3)
C007 H00C 0.9800
C007 H00D 0.9800
C007 H00E 0.9800
C008 C00B 1.531(3)
C008 C00C 1.526(3)
C008 C00D 1.536(3)
C009 H00F 0.9900
C009 H00G 0.9900
C00A H00H 0.9800
C00A H00I 0.9800
C00A H00J 0.9800
C00B H00K 0.9800
C00B H00L 0.9800
C00B H00M 0.9800
C00C H00N 0.9800
C00C H00O 0.9800
C00C H00P 0.9800
C00D H00Q 0.9800
C00D H00R 0.9800
C00D H00S 0.9800
